data_7152747
loop_
_publ_author_name
'Erdbrink, Holger'
'Peuser, Ilona'
'Gerling, Ulla I. M.'
'Lentz, Dieter'
'Koksch, Beate'
'Czekelius, Constantin'

_publ_section_title
;
 Conjugate hydrotrifluoromethylation of \a,\b-unsaturated
 acyl-oxazolidinones: synthesis of chiral fluorinated amino acids.
;
_journal_issue 43
_journal_name_full 'Organic &amp; biomolecular chemistry'
_journal_page_first 8583
_journal_page_last 8586
_journal_paper_doi 10.1039/c2ob26810h
_journal_volume 10
_journal_year 2012
_chemical_absolute_configuration syn
_chemical_formula_sum 'C15 H16 F3 N O3'
_chemical_formula_weight 315.29
_chemical_name_systematic
;
?
;
_space_group_IT_number 19
_symmetry_cell_setting orthorhombic
_symmetry_space_group_name_Hall 'P 2ac 2ab'
_symmetry_space_group_name_H-M 'P 21 21 21'
_atom_sites_solution_hydrogens geom
_atom_sites_solution_primary direct
_atom_sites_solution_secondary difmap
_audit_creation_method SHELXL-97
_cell_angle_alpha 90.00
_cell_angle_beta 90.00
_cell_angle_gamma 90.00
_cell_formula_units_Z 4
_cell_length_a 5.409(2)
_cell_length_b 11.831(5)
_cell_length_c 22.811(10)
_cell_measurement_reflns_used 783
_cell_measurement_temperature 133(2)
_cell_measurement_theta_max 24.3
_cell_measurement_theta_min 3.6
_cell_volume 1459.8(10)
_computing_cell_refinement 'SAINT (BRUKER-AXS)'
_computing_data_collection 'SMART (BRUKER-AXS)'
_computing_data_reduction 'SAINT (BRUKER-AXS)'
_computing_structure_refinement 'SHELXL-97 (Sheldrick, 1997)'
_computing_structure_solution 'SHELXS-97 (Sheldrick, 1990)'
_diffrn_ambient_temperature 133(2)
_diffrn_measured_fraction_theta_full 0.993
_diffrn_measured_fraction_theta_max 0.993
_diffrn_measurement_device_type 'Bruker-AXS SMART CCD'
_diffrn_measurement_method 'omega scan'
_diffrn_radiation_monochromator graphite
_diffrn_radiation_source 'sealed tube'
_diffrn_radiation_type MoK\a
_diffrn_radiation_wavelength 0.71073
_diffrn_reflns_av_R_equivalents 0.0627
_diffrn_reflns_av_sigmaI/netI 0.0366
_diffrn_reflns_limit_h_max 6
_diffrn_reflns_limit_h_min -6
_diffrn_reflns_limit_k_max 14
_diffrn_reflns_limit_k_min -14
_diffrn_reflns_limit_l_max 27
_diffrn_reflns_limit_l_min -27
_diffrn_reflns_number 10619
_diffrn_reflns_theta_full 25.05
_diffrn_reflns_theta_max 25.05
_diffrn_reflns_theta_min 1.79
_exptl_absorpt_coefficient_mu 0.124
_exptl_absorpt_correction_type none
_exptl_crystal_colour colourless
_exptl_crystal_density_diffrn 1.435
_exptl_crystal_density_method 'not measured'
_exptl_crystal_description platelett
_exptl_crystal_F_000 656
_exptl_crystal_size_max 0.6
_exptl_crystal_size_mid 0.2
_exptl_crystal_size_min 0.03
_refine_diff_density_max 0.252
_refine_diff_density_min -0.241
_refine_diff_density_rms 0.059
_refine_ls_abs_structure_details 'Flack H D (1983), Acta Cryst. A39, 876-881'
_refine_ls_abs_structure_Flack 2(2)
_refine_ls_extinction_method none
_refine_ls_goodness_of_fit_ref 1.121
_refine_ls_hydrogen_treatment constr
_refine_ls_matrix_type full
_refine_ls_number_parameters 200
_refine_ls_number_reflns 1531
_refine_ls_number_restraints 0
_refine_ls_restrained_S_all 1.121
_refine_ls_R_factor_all 0.0723
_refine_ls_R_factor_gt 0.0472
_refine_ls_shift/su_max 0.000
_refine_ls_shift/su_mean 0.000
_refine_ls_structure_factor_coef Fsqd
_refine_ls_weighting_details 'calc w=1/[\s^2^(Fo^2^)+(0.0537P)^2^+1.0557P] where P=(Fo^2^+2Fc^2^)/3'
_refine_ls_weighting_scheme calc
_refine_ls_wR_factor_gt 0.1143
_refine_ls_wR_factor_ref 0.1266
_reflns_number_gt 1164
_reflns_number_total 1531
_reflns_threshold_expression >2sigma(I)
_cod_data_source_file c2ob26810h.txt
_cod_data_source_block he3
_cod_original_cell_volume 1459.7(11)
_cod_original_sg_symbol_H-M P2(1)2(1)2(1)
_cod_database_code 7152747

loop_
_symmetry_equiv_pos_as_xyz
'x, y, z'
'-x+1/2, -y, z+1/2'
'-x, y+1/2, -z+1/2'
'x+1/2, -y+1/2, -z'

loop_
_atom_site_label
_atom_site_type_symbol
_atom_site_fract_x
_atom_site_fract_y
_atom_site_fract_z
_atom_site_U_iso_or_equiv
_atom_site_adp_type
_atom_site_occupancy
_atom_site_symmetry_multiplicity
_atom_site_calc_flag
_atom_site_refinement_flags
C1 C 0.3703(9) 0.4319(3) 0.98835(18) 0.0293(10) Uani 1 1 d .
H1A H 0.4725 0.4285 1.0243 0.035 Uiso 1 1 calc R
H1B H 0.2484 0.4938 0.9925 0.035 Uiso 1 1 calc R
C2 C 0.5314(8) 0.4502(3) 0.93470(17) 0.0235(10) Uani 1 1 d .
H2 H 0.6969 0.4804 0.9464 0.028 Uiso 1 1 calc R
C3 C 0.4167(9) 0.5239(3) 0.88702(17) 0.0277(10) Uani 1 1 d .
H3A H 0.5127 0.5141 0.8504 0.033 Uiso 1 1 calc R
H3B H 0.2463 0.4972 0.8794 0.033 Uiso 1 1 calc R
C4 C 0.4079(8) 0.6484(3) 0.90198(18) 0.0229(9) Uani 1 1 d .
C5 C 0.5988(9) 0.7194(3) 0.88419(19) 0.0295(10) Uani 1 1 d .
H5 H 0.7364 0.6895 0.8635 0.035 Uiso 1 1 calc R
C6 C 0.5877(10) 0.8342(4) 0.8968(2) 0.0354(11) Uani 1 1 d .
H6 H 0.7176 0.8825 0.8842 0.042 Uiso 1 1 calc R
C7 C 0.3913(10) 0.8786(4) 0.9271(2) 0.0361(12) Uani 1 1 d .
H7 H 0.3851 0.9573 0.9351 0.043 Uiso 1 1 calc R
C8 C 0.2032(10) 0.8090(4) 0.9459(2) 0.0362(11) Uani 1 1 d .
H8 H 0.0690 0.8391 0.9677 0.043 Uiso 1 1 calc R
C9 C 0.2110(8) 0.6943(3) 0.93269(19) 0.0299(10) Uani 1 1 d .
H9 H 0.0792 0.6467 0.9449 0.036 Uiso 1 1 calc R
C10 C 0.3698(9) 0.2649(3) 0.9377(2) 0.0287(10) Uani 1 1 d .
C11 C 0.7413(9) 0.3026(3) 0.87613(17) 0.0263(10) Uani 1 1 d .
C12 C 0.7451(9) 0.1853(3) 0.85005(17) 0.0292(10) Uani 1 1 d .
H12A H 0.8118 0.1312 0.8792 0.035 Uiso 1 1 calc R
H12B H 0.5743 0.1618 0.8402 0.035 Uiso 1 1 calc R
C13 C 0.9026(10) 0.1826(4) 0.79548(18) 0.0351(11) Uani 1 1 d .
H13 H 1.0610 0.2229 0.8040 0.042 Uiso 1 1 calc R
C14 C 0.9626(11) 0.0629(5) 0.7792(2) 0.0436(14) Uani 1 1 d .
C15 C 0.7749(15) 0.2428(4) 0.7443(2) 0.0625(18) Uani 1 1 d .
H15A H 0.7406 0.3214 0.7552 0.094 Uiso 1 1 calc R
H15B H 0.6193 0.2042 0.7351 0.094 Uiso 1 1 calc R
H15C H 0.8832 0.2413 0.7099 0.094 Uiso 1 1 calc R
F1 F 1.0801(7) 0.0074(3) 0.82181(14) 0.0656(10) Uani 1 1 d .
F2 F 1.1098(8) 0.0574(3) 0.73174(15) 0.0789(12) Uani 1 1 d .
F3 F 0.7614(8) 0.0012(3) 0.76648(13) 0.0589(9) Uani 1 1 d .
N1 N 0.5534(7) 0.3330(3) 0.91411(14) 0.0236(8) Uani 1 1 d .
O1 O 0.2464(6) 0.3248(2) 0.97839(12) 0.0326(7) Uani 1 1 d .
O2 O 0.3184(6) 0.1691(2) 0.92486(13) 0.0364(8) Uani 1 1 d .
O3 O 0.8992(6) 0.3728(2) 0.86415(14) 0.0346(8) Uani 1 1 d .

loop_
_atom_site_aniso_label
_atom_site_aniso_U_11
_atom_site_aniso_U_22
_atom_site_aniso_U_33
_atom_site_aniso_U_23
_atom_site_aniso_U_13
_atom_site_aniso_U_12
C1 0.034(3) 0.021(2) 0.032(2) -0.0009(18) -0.001(2) 0.000(2)
C2 0.029(2) 0.016(2) 0.025(2) 0.0002(17) 0.002(2) -0.0050(18)
C3 0.029(2) 0.024(2) 0.030(2) 0.0010(17) 0.000(2) -0.007(2)
C4 0.023(2) 0.021(2) 0.025(2) 0.0045(16) -0.003(2) -0.0024(18)
C5 0.029(3) 0.023(2) 0.036(2) 0.0044(18) -0.002(2) -0.004(2)
C6 0.034(3) 0.027(2) 0.046(3) 0.009(2) -0.005(3) -0.006(2)
C7 0.040(3) 0.022(2) 0.047(3) 0.000(2) -0.013(3) 0.006(2)
C8 0.035(3) 0.030(2) 0.044(3) 0.000(2) -0.005(2) 0.007(2)
C9 0.021(2) 0.030(2) 0.039(2) 0.006(2) 0.000(2) 0.000(2)
C10 0.029(2) 0.025(2) 0.032(2) 0.0060(19) -0.002(2) -0.003(2)
C11 0.027(2) 0.026(2) 0.025(2) 0.0009(17) 0.000(2) -0.003(2)
C12 0.033(2) 0.025(2) 0.030(2) -0.0015(18) -0.003(2) 0.004(2)
C13 0.042(3) 0.033(2) 0.030(2) -0.005(2) 0.002(2) -0.004(3)
C14 0.051(3) 0.044(3) 0.036(3) -0.012(2) 0.010(3) 0.000(3)
C15 0.105(6) 0.048(3) 0.034(3) 0.003(2) -0.001(4) 0.006(4)
F1 0.077(2) 0.0516(19) 0.068(2) -0.0101(17) -0.008(2) 0.026(2)
F2 0.105(3) 0.057(2) 0.075(2) -0.0208(17) 0.049(2) -0.002(2)
F3 0.076(2) 0.0418(16) 0.0589(18) -0.0152(14) -0.0005(19) -0.0077(18)
N1 0.0251(19) 0.0158(16) 0.0298(19) 0.0007(15) 0.0040(16) -0.0037(16)
O1 0.0347(18) 0.0239(15) 0.0390(16) 0.0036(13) 0.0072(17) -0.0038(16)
O2 0.037(2) 0.0209(15) 0.0507(19) -0.0010(14) 0.0031(16) -0.0089(14)
O3 0.0282(18) 0.0306(16) 0.0449(19) -0.0046(14) 0.0061(17) -0.0086(15)

loop_
_atom_type_symbol
_atom_type_description
_atom_type_scat_dispersion_real
_atom_type_scat_dispersion_imag
_atom_type_scat_source
C C 0.0033 0.0016 'International Tables Vol C Tables 4.2.6.8 and 6.1.1.4'
H H 0.0000 0.0000 'International Tables Vol C Tables 4.2.6.8 and 6.1.1.4'
N N 0.0061 0.0033 'International Tables Vol C Tables 4.2.6.8 and 6.1.1.4'
O O 0.0106 0.0060 'International Tables Vol C Tables 4.2.6.8 and 6.1.1.4'
F F 0.0171 0.0103 'International Tables Vol C Tables 4.2.6.8 and 6.1.1.4'

loop_
_geom_angle_atom_site_label_1
_geom_angle_atom_site_label_2
_geom_angle_atom_site_label_3
_geom_angle
O1 C1 C2 105.3(3)
N1 C2 C1 99.7(3)
N1 C2 C3 110.1(3)
C1 C2 C3 115.0(4)
C4 C3 C2 114.1(3)
C9 C4 C5 118.7(4)
C9 C4 C3 121.4(4)
C5 C4 C3 119.9(4)
C6 C5 C4 119.9(5)
C7 C6 C5 120.8(5)
C6 C7 C8 120.0(4)
C7 C8 C9 119.6(5)
C4 C9 C8 121.0(4)
O2 C10 O1 123.3(4)
O2 C10 N1 128.1(4)
O1 C10 N1 108.5(3)
O3 C11 N1 118.5(4)
O3 C11 C12 121.8(4)
N1 C11 C12 119.7(4)
C13 C12 C11 110.6(4)
C14 C13 C12 110.2(4)
C14 C13 C15 110.4(4)
C12 C13 C15 111.4(5)
F1 C14 F3 106.1(5)
F1 C14 F2 106.3(5)
F3 C14 F2 106.2(4)
F1 C14 C13 112.8(4)
F3 C14 C13 113.1(5)
F2 C14 C13 111.9(4)
C11 N1 C10 128.2(4)
C11 N1 C2 120.3(3)
C10 N1 C2 111.5(3)
C10 O1 C1 109.8(3)

loop_
_geom_bond_atom_site_label_1
_geom_bond_atom_site_label_2
_geom_bond_distance
C1 O1 1.450(5)
C1 C2 1.518(6)
C2 N1 1.470(5)
C2 C3 1.525(6)
C3 C4 1.513(5)
C4 C9 1.386(6)
C4 C5 1.392(6)
C5 C6 1.389(6)
C6 C7 1.372(7)
C7 C8 1.377(7)
C8 C9 1.390(6)
C10 O2 1.204(5)
C10 O1 1.345(5)
C10 N1 1.387(5)
C11 O3 1.222(5)
C11 N1 1.383(5)
C11 C12 1.510(5)
C12 C13 1.509(6)
C13 C14 1.501(7)
C13 C15 1.531(7)
C14 F1 1.334(6)
C14 F3 1.342(6)
C14 F2 1.346(6)
